data_7034435
loop_
_publ_author_name
'Dhokale, Bhausaheb'
'Jadhav, Thaksen'
'Mobin, Shaikh M.'
'Misra, Rajneesh'

_publ_section_title
;
 Meso enyne substituted BODIPYs: synthesis, structure and properties.
;
_journal_issue 36
_journal_name_full 'Dalton transactions (Cambridge, England : 2003)'
_journal_page_first 15803
_journal_page_last 15812
_journal_paper_doi 10.1039/c5dt00565e
_journal_volume 44
_journal_year 2015
_chemical_formula_sum 'C35 H25 B F2 Fe N2'
_chemical_formula_weight 578.23
_chemical_name_systematic
;
 ?
;
_space_group_IT_number 2
_symmetry_cell_setting triclinic
_symmetry_space_group_name_Hall '-P 1'
_symmetry_space_group_name_H-M 'P -1'
_atom_sites_solution_hydrogens geom
_atom_sites_solution_primary direct
_atom_sites_solution_secondary difmap
_audit_creation_method SHELXL-97
_audit_update_record
;
2014-08-07 deposited with the CCDC.
2015-03-13 downloaded from the CCDC.
;
_cell_angle_alpha 75.968(4)
_cell_angle_beta 86.559(3)
_cell_angle_gamma 70.319(4)
_cell_formula_units_Z 2
_cell_length_a 9.0180(3)
_cell_length_b 9.7850(4)
_cell_length_c 17.3902(7)
_cell_measurement_reflns_used 7140
_cell_measurement_temperature 150(2)
_cell_measurement_theta_max 32.0490
_cell_measurement_theta_min 3.8050
_cell_volume 1401.38(10)
_computing_cell_refinement 'CrysAlis RED, Oxford Diffraction Ltd.,'
_computing_data_collection 'CrysAlis CCD, Oxford Diffraction Ltd.,'
_computing_data_reduction 'CrysAlis RED, Oxford Diffraction Ltd.,'
_computing_molecular_graphics Ortep3
_computing_publication_material Shelx97
_computing_structure_refinement 'SHELXL-97 (Sheldrick, 1997)'
_computing_structure_solution 'SHELXS-97 (Sheldrick, 1997)'
_diffrn_ambient_temperature 150(2)
_diffrn_detector_area_resol_mean 15.9948
_diffrn_measured_fraction_theta_full 0.998
_diffrn_measured_fraction_theta_max 0.998
_diffrn_measurement_device_type 'OXFORD DIFFRACTION SUPER NOVA'
_diffrn_measurement_method \w/q-scan
_diffrn_radiation_monochromator graphite
_diffrn_radiation_source 'Micro-Focus (Mo) X-ray Source'
_diffrn_radiation_type MoK\a
_diffrn_radiation_wavelength 0.71073
_diffrn_reflns_av_R_equivalents 0.0227
_diffrn_reflns_av_sigmaI/netI 0.0294
_diffrn_reflns_limit_h_max 10
_diffrn_reflns_limit_h_min -10
_diffrn_reflns_limit_k_max 11
_diffrn_reflns_limit_k_min -11
_diffrn_reflns_limit_l_max 18
_diffrn_reflns_limit_l_min -20
_diffrn_reflns_number 9666
_diffrn_reflns_theta_full 25.00
_diffrn_reflns_theta_max 25.00
_diffrn_reflns_theta_min 3.15
_exptl_absorpt_coefficient_mu 0.579
_exptl_absorpt_correction_T_max 0.8881
_exptl_absorpt_correction_T_min 0.8319
_exptl_absorpt_correction_type multi-scan
_exptl_absorpt_process_details
;
CrysAlis RED, Oxford Diffraction Ltd.,
Version 1.171.31.7 (release 18-10-2006 CrysAlis171 .NET)
(compiled Oct 18 2006,16:28:17)
Empirical absorption correction using spherical harmonics,
 implemented in SCALE3 ABSPACK scaling algorithm.
;
_exptl_crystal_colour ORANGE
_exptl_crystal_density_diffrn 1.370
_exptl_crystal_density_method 'not measured'
_exptl_crystal_description BLOCK
_exptl_crystal_F_000 596
_exptl_crystal_size_max 0.33
_exptl_crystal_size_mid 0.26
_exptl_crystal_size_min 0.21
_refine_diff_density_max 0.275
_refine_diff_density_min -0.340
_refine_diff_density_rms 0.043
_refine_ls_extinction_method none
_refine_ls_goodness_of_fit_ref 1.080
_refine_ls_hydrogen_treatment RIDING
_refine_ls_matrix_type full
_refine_ls_number_parameters 370
_refine_ls_number_reflns 4930
_refine_ls_number_restraints 0
_refine_ls_restrained_S_all 1.080
_refine_ls_R_factor_all 0.0380
_refine_ls_R_factor_gt 0.0347
_refine_ls_shift/su_max 0.001
_refine_ls_shift/su_mean 0.000
_refine_ls_structure_factor_coef Fsqd
_refine_ls_weighting_details 'calc w=1/[\s^2^(Fo^2^)+(0.0388P)^2^+0.6115P] where P=(Fo^2^+2Fc^2^)/3'
_refine_ls_weighting_scheme calc
_refine_ls_wR_factor_gt 0.0911
_refine_ls_wR_factor_ref 0.0942
_reflns_number_gt 4531
_reflns_number_total 4930
_reflns_threshold_expression >2sigma(I)
_cod_data_source_file c5dt00565e2.cif
_cod_data_source_block 4a
_cod_depositor_comments
;
The following automatic conversions were performed:

'_symmetry_cell_setting' value 'Triclinic' changed to 'triclinic'
according to
/usr/data/users/saulius/crontab/automatic-downloads/rss-feeds/RSC/lib/dictionaries/cif_core.dic
dictionary named 'cif_core.dic' version 2.4.2 from 2011-04-26.

Automatic conversion script
Id: cif_fix_values 3105 2015-03-04 15:46:00Z robertas 

 Adding full bibliography for 7034433--7034436.cif.
;
_cod_original_cell_volume 1401.38(9)
_cod_database_code 7034435

loop_
_symmetry_equiv_pos_as_xyz
'x, y, z'
'-x, -y, -z'

loop_
_atom_site_label
_atom_site_type_symbol
_atom_site_fract_x
_atom_site_fract_y
_atom_site_fract_z
_atom_site_U_iso_or_equiv
_atom_site_adp_type
_atom_site_occupancy
_atom_site_symmetry_multiplicity
_atom_site_calc_flag
_atom_site_refinement_flags
B1 B 0.6619(3) 0.1391(3) 0.02509(14) 0.0374(5) Uani 1 1 d .
Fe1 Fe 0.54978(3) 0.43952(3) 0.303233(16) 0.03564(11) Uani 1 1 d .
F1 F 0.52043(14) 0.17443(15) 0.06322(8) 0.0551(3) Uani 1 1 d .
F2 F 0.63233(15) 0.14662(16) -0.05343(7) 0.0542(3) Uani 1 1 d .
N1 N 0.74915(18) 0.24836(19) 0.03034(10) 0.0358(4) Uani 1 1 d .
N2 N 0.77301(18) -0.01820(19) 0.06532(10) 0.0381(4) Uani 1 1 d .
C1 C 0.7064(3) 0.3943(2) -0.00510(13) 0.0451(5) Uani 1 1 d .
H1 H 0.6194 0.4465 -0.0411 0.054 Uiso 1 1 calc R
C2 C 0.8069(3) 0.4584(3) 0.01816(14) 0.0525(6) Uani 1 1 d .
H2 H 0.8007 0.5602 0.0016 0.063 Uiso 1 1 calc R
C3 C 0.9168(3) 0.3469(3) 0.06963(13) 0.0463(5) Uani 1 1 d .
H3 H 1.0012 0.3573 0.0952 0.056 Uiso 1 1 calc R
C4 C 0.8825(2) 0.2143(2) 0.07788(12) 0.0358(4) Uani 1 1 d .
C5 C 0.9631(2) 0.0669(2) 0.11653(11) 0.0348(4) Uani 1 1 d .
C6 C 0.9110(2) -0.0483(2) 0.10823(12) 0.0370(4) Uani 1 1 d .
C7 C 0.9729(3) -0.2038(2) 0.13847(14) 0.0476(5) Uani 1 1 d .
H7 H 1.0667 -0.2564 0.1698 0.057 Uiso 1 1 calc R
C8 C 0.8726(3) -0.2658(3) 0.11432(16) 0.0556(6) Uani 1 1 d .
H8 H 0.8840 -0.3688 0.1260 0.067 Uiso 1 1 calc R
C9 C 0.7516(3) -0.1488(3) 0.06966(14) 0.0501(6) Uani 1 1 d .
H9 H 0.6659 -0.1600 0.0456 0.060 Uiso 1 1 calc R
C10 C 1.1098(2) 0.0256(2) 0.16298(12) 0.0390(5) Uani 1 1 d .
H10 H 1.2002 -0.0446 0.1470 0.047 Uiso 1 1 calc R
C11 C 1.1295(2) 0.0766(2) 0.22550(12) 0.0360(4) Uani 1 1 d .
C12 C 1.0003(2) 0.1733(2) 0.26006(12) 0.0411(5) Uani 1 1 d .
C13 C 0.8993(2) 0.2454(3) 0.29575(13) 0.0429(5) Uani 1 1 d .
C14 C 1.2860(2) 0.0230(2) 0.26709(12) 0.0352(4) Uani 1 1 d .
C15 C 1.4255(2) -0.0244(2) 0.22707(12) 0.0376(4) Uani 1 1 d .
H15 H 1.4214 -0.0195 0.1720 0.045 Uiso 1 1 calc R
C16 C 1.5695(2) -0.0784(2) 0.26653(12) 0.0387(5) Uani 1 1 d .
H16 H 1.6628 -0.1105 0.2379 0.046 Uiso 1 1 calc R
C17 C 1.5817(2) -0.0871(2) 0.34707(12) 0.0356(4) Uani 1 1 d .
C18 C 1.4420(2) -0.0383(3) 0.38663(13) 0.0448(5) Uani 1 1 d .
H18 H 1.4461 -0.0427 0.4417 0.054 Uiso 1 1 calc R
C19 C 1.2970(2) 0.0167(3) 0.34727(13) 0.0449(5) Uani 1 1 d .
H19 H 1.2037 0.0507 0.3756 0.054 Uiso 1 1 calc R
C20 C 1.7381(2) -0.1495(2) 0.38931(12) 0.0386(5) Uani 1 1 d .
C21 C 1.8736(3) -0.1433(3) 0.34879(15) 0.0542(6) Uani 1 1 d .
H21 H 1.8666 -0.0953 0.2940 0.065 Uiso 1 1 calc R
C22 C 2.0198(3) -0.2067(4) 0.38769(18) 0.0706(8) Uani 1 1 d .
H22 H 2.1118 -0.2026 0.3590 0.085 Uiso 1 1 calc R
C23 C 2.0329(3) -0.2746(4) 0.46650(18) 0.0755(9) Uani 1 1 d .
H23 H 2.1333 -0.3177 0.4926 0.091 Uiso 1 1 calc R
C24 C 1.8993(3) -0.2800(4) 0.50781(17) 0.0754(9) Uani 1 1 d .
H24 H 1.9074 -0.3269 0.5628 0.090 Uiso 1 1 calc R
C25 C 1.7532(3) -0.2175(3) 0.46973(14) 0.0565(6) Uani 1 1 d .
H25 H 1.6617 -0.2212 0.4991 0.068 Uiso 1 1 calc R
C26 C 0.7778(2) 0.3284(2) 0.33989(12) 0.0390(5) Uani 1 1 d .
C27 C 0.7371(3) 0.4831(3) 0.33822(13) 0.0441(5) Uani 1 1 d .
H27 H 0.7865 0.5496 0.3078 0.053 Uiso 1 1 calc R
C28 C 0.6104(3) 0.5199(3) 0.38989(13) 0.0487(5) Uani 1 1 d .
H28 H 0.5596 0.6158 0.4001 0.058 Uiso 1 1 calc R
C29 C 0.5726(3) 0.3902(3) 0.42350(13) 0.0499(6) Uani 1 1 d .
H29 H 0.4921 0.3835 0.4606 0.060 Uiso 1 1 calc R
C30 C 0.6746(3) 0.2712(3) 0.39291(12) 0.0459(5) Uani 1 1 d .
H30 H 0.6742 0.1713 0.4055 0.055 Uiso 1 1 calc R
C31 C 0.4173(4) 0.3629(4) 0.2454(2) 0.0885(12) Uani 1 1 d .
H31 H 0.4108 0.2651 0.2591 0.106 Uiso 1 1 calc R
C32 C 0.3203(3) 0.4887(4) 0.2726(2) 0.0793(9) Uani 1 1 d .
H32 H 0.2356 0.4910 0.3080 0.095 Uiso 1 1 calc R
C33 C 0.3713(3) 0.6067(3) 0.2382(2) 0.0753(9) Uani 1 1 d .
H33 H 0.3275 0.7050 0.2461 0.090 Uiso 1 1 calc R
C34 C 0.4951(4) 0.5596(4) 0.19092(18) 0.0815(10) Uani 1 1 d .
H34 H 0.5515 0.6198 0.1607 0.098 Uiso 1 1 calc R
C35 C 0.5246(4) 0.4120(5) 0.19411(19) 0.0837(11) Uani 1 1 d .
H35 H 0.6045 0.3526 0.1663 0.100 Uiso 1 1 calc R

loop_
_atom_site_aniso_label
_atom_site_aniso_U_11
_atom_site_aniso_U_22
_atom_site_aniso_U_33
_atom_site_aniso_U_23
_atom_site_aniso_U_13
_atom_site_aniso_U_12
B1 0.0300(11) 0.0498(14) 0.0345(12) -0.0153(10) -0.0051(9) -0.0113(10)
Fe1 0.03628(17) 0.03472(17) 0.03379(18) -0.01038(12) -0.00170(12) -0.00707(13)
F1 0.0342(6) 0.0639(9) 0.0662(9) -0.0196(7) 0.0083(6) -0.0132(6)
F2 0.0616(8) 0.0649(8) 0.0376(7) -0.0162(6) -0.0176(6) -0.0169(7)
N1 0.0325(8) 0.0435(10) 0.0321(9) -0.0123(7) -0.0034(7) -0.0103(7)
N2 0.0328(8) 0.0446(10) 0.0399(10) -0.0159(8) -0.0075(7) -0.0109(7)
C1 0.0476(12) 0.0466(12) 0.0357(12) -0.0078(10) -0.0039(9) -0.0093(10)
C2 0.0646(15) 0.0461(13) 0.0493(14) -0.0086(11) -0.0003(11) -0.0233(12)
C3 0.0479(12) 0.0540(13) 0.0459(13) -0.0153(11) -0.0003(10) -0.0257(11)
C4 0.0313(9) 0.0464(12) 0.0332(11) -0.0142(9) -0.0018(8) -0.0136(9)
C5 0.0275(9) 0.0492(12) 0.0303(10) -0.0182(9) 0.0004(7) -0.0098(9)
C6 0.0308(9) 0.0454(12) 0.0359(11) -0.0168(9) -0.0057(8) -0.0080(9)
C7 0.0443(12) 0.0441(12) 0.0524(14) -0.0185(11) -0.0131(10) -0.0046(10)
C8 0.0606(14) 0.0408(12) 0.0690(17) -0.0199(12) -0.0129(12) -0.0141(11)
C9 0.0487(12) 0.0508(13) 0.0596(15) -0.0225(11) -0.0122(11) -0.0187(11)
C10 0.0266(9) 0.0471(12) 0.0447(12) -0.0199(10) -0.0037(8) -0.0069(9)
C11 0.0305(9) 0.0412(11) 0.0374(11) -0.0129(9) -0.0034(8) -0.0102(8)
C12 0.0340(10) 0.0498(12) 0.0393(12) -0.0139(10) -0.0065(9) -0.0100(9)
C13 0.0366(11) 0.0502(13) 0.0381(12) -0.0129(10) -0.0084(9) -0.0065(10)
C14 0.0315(9) 0.0390(11) 0.0384(11) -0.0141(9) -0.0046(8) -0.0117(8)
C15 0.0360(10) 0.0480(12) 0.0319(11) -0.0125(9) -0.0032(8) -0.0151(9)
C16 0.0305(10) 0.0482(12) 0.0383(11) -0.0129(9) 0.0001(8) -0.0124(9)
C17 0.0340(10) 0.0381(11) 0.0391(11) -0.0099(9) -0.0061(8) -0.0160(9)
C18 0.0408(11) 0.0633(14) 0.0339(11) -0.0176(10) -0.0043(9) -0.0170(10)
C19 0.0333(10) 0.0652(15) 0.0401(12) -0.0240(11) 0.0001(8) -0.0132(10)
C20 0.0379(10) 0.0401(11) 0.0416(12) -0.0111(9) -0.0098(8) -0.0151(9)
C21 0.0401(12) 0.0726(17) 0.0488(14) -0.0071(12) -0.0082(10) -0.0208(12)
C22 0.0393(13) 0.101(2) 0.0711(19) -0.0168(16) -0.0088(12) -0.0230(14)
C23 0.0470(14) 0.097(2) 0.074(2) -0.0151(17) -0.0274(13) -0.0122(15)
C24 0.0688(18) 0.098(2) 0.0497(16) 0.0040(15) -0.0286(13) -0.0250(16)
C25 0.0498(13) 0.0741(17) 0.0456(14) -0.0034(12) -0.0102(10) -0.0263(12)
C26 0.0387(10) 0.0452(12) 0.0297(10) -0.0116(9) -0.0062(8) -0.0062(9)
C27 0.0497(12) 0.0483(13) 0.0402(12) -0.0150(10) -0.0017(9) -0.0203(10)
C28 0.0592(14) 0.0466(13) 0.0441(13) -0.0234(10) 0.0016(10) -0.0136(11)
C29 0.0562(13) 0.0582(14) 0.0342(12) -0.0153(10) 0.0102(10) -0.0159(12)
C30 0.0580(13) 0.0420(12) 0.0329(11) -0.0052(9) -0.0017(9) -0.0125(10)
C31 0.105(3) 0.0587(18) 0.108(3) -0.0093(18) -0.061(2) -0.0321(18)
C32 0.0429(14) 0.108(3) 0.086(2) -0.0210(19) -0.0096(13) -0.0223(16)
C33 0.0603(17) 0.0540(16) 0.098(2) -0.0112(16) -0.0348(16) 0.0001(14)
C34 0.075(2) 0.103(3) 0.0535(18) 0.0174(17) -0.0280(15) -0.0333(19)
C35 0.0713(19) 0.113(3) 0.0560(18) -0.0425(19) -0.0241(15) 0.0028(19)

loop_
_atom_type_symbol
_atom_type_description
_atom_type_scat_dispersion_real
_atom_type_scat_dispersion_imag
_atom_type_scat_source
C C 0.0033 0.0016 'International Tables Vol C Tables 4.2.6.8 and 6.1.1.4'
H H 0.0000 0.0000 'International Tables Vol C Tables 4.2.6.8 and 6.1.1.4'
N N 0.0061 0.0033 'International Tables Vol C Tables 4.2.6.8 and 6.1.1.4'
F F 0.0171 0.0103 'International Tables Vol C Tables 4.2.6.8 and 6.1.1.4'
Fe Fe 0.3463 0.8444 'International Tables Vol C Tables 4.2.6.8 and 6.1.1.4'
B B 0.0013 0.0007 'International Tables Vol C Tables 4.2.6.8 and 6.1.1.4'

loop_
_geom_angle_atom_site_label_1
_geom_angle_atom_site_label_2
_geom_angle_atom_site_label_3
_geom_angle
F1 B1 F2 108.66(16)
F1 B1 N2 111.25(18)
F2 B1 N2 110.34(18)
F1 B1 N1 110.22(17)
F2 B1 N1 110.46(18)
N2 B1 N1 105.89(15)
C34 Fe1 C35 39.62(14)
C34 Fe1 C33 39.50(14)
C35 Fe1 C33 66.74(13)
C34 Fe1 C31 67.48(14)
C35 Fe1 C31 40.53(15)
C33 Fe1 C31 67.56(13)
C34 Fe1 C30 157.26(13)
C35 Fe1 C30 123.16(13)
C33 Fe1 C30 162.19(13)
C31 Fe1 C30 109.31(11)
C34 Fe1 C26 120.99(12)
C35 Fe1 C26 108.05(11)
C33 Fe1 C26 155.32(12)
C31 Fe1 C26 125.32(12)
C30 Fe1 C26 41.00(9)
C34 Fe1 C27 106.57(12)
C35 Fe1 C27 123.67(13)
C33 Fe1 C27 120.01(11)
C31 Fe1 C27 161.23(14)
C30 Fe1 C27 68.86(9)
C26 Fe1 C27 41.04(9)
C34 Fe1 C32 66.88(13)
C35 Fe1 C32 67.66(14)
C33 Fe1 C32 39.65(13)
C31 Fe1 C32 40.87(14)
C30 Fe1 C32 126.51(12)
C26 Fe1 C32 163.19(13)
C27 Fe1 C32 155.08(13)
C34 Fe1 C29 160.11(14)
C35 Fe1 C29 159.06(15)
C33 Fe1 C29 125.04(12)
C31 Fe1 C29 123.38(14)
C30 Fe1 C29 40.74(9)
C26 Fe1 C29 68.57(9)
C27 Fe1 C29 68.26(9)
C32 Fe1 C29 109.24(12)
C34 Fe1 C28 123.34(13)
C35 Fe1 C28 159.50(15)
C33 Fe1 C28 107.25(11)
C31 Fe1 C28 157.57(15)
C30 Fe1 C28 68.56(9)
C26 Fe1 C28 68.70(9)
C27 Fe1 C28 40.64(9)
C32 Fe1 C28 121.20(12)
C29 Fe1 C28 40.37(9)
C1 N1 C4 107.21(17)
C1 N1 B1 126.95(17)
C4 N1 B1 125.71(17)
C9 N2 C6 107.52(18)
C9 N2 B1 127.05(17)
C6 N2 B1 125.34(17)
N1 C1 C2 110.59(19)
N1 C1 H1 124.7
C2 C1 H1 124.7
C3 C2 C1 106.9(2)
C3 C2 H2 126.6
C1 C2 H2 126.6
C2 C3 C4 107.87(19)
C2 C3 H3 126.1
C4 C3 H3 126.1
C5 C4 N1 120.37(18)
C5 C4 C3 131.87(18)
N1 C4 C3 107.45(18)
C4 C5 C6 120.20(17)
C4 C5 C10 121.90(18)
C6 C5 C10 117.80(18)
N2 C6 C5 121.19(18)
N2 C6 C7 107.66(18)
C5 C6 C7 131.14(18)
C8 C7 C6 107.40(19)
C8 C7 H7 126.3
C6 C7 H7 126.3
C7 C8 C9 107.0(2)
C7 C8 H8 126.5
C9 C8 H8 126.5
N2 C9 C8 110.43(19)
N2 C9 H9 124.8
C8 C9 H9 124.8
C11 C10 C5 127.06(18)
C11 C10 H10 116.5
C5 C10 H10 116.5
C10 C11 C12 122.32(17)
C10 C11 C14 120.86(17)
C12 C11 C14 116.58(17)
C13 C12 C11 173.6(2)
C12 C13 C26 178.5(3)
C19 C14 C15 117.87(17)
C19 C14 C11 121.00(17)
C15 C14 C11 121.12(17)
C16 C15 C14 120.77(18)
C16 C15 H15 119.6
C14 C15 H15 119.6
C15 C16 C17 121.80(18)
C15 C16 H16 119.1
C17 C16 H16 119.1
C16 C17 C18 117.19(17)
C16 C17 C20 121.14(18)
C18 C17 C20 121.66(18)
C19 C18 C17 121.29(19)
C19 C18 H18 119.4
C17 C18 H18 119.4
C18 C19 C14 121.05(19)
C18 C19 H19 119.5
C14 C19 H19 119.5
C21 C20 C25 117.88(19)
C21 C20 C17 120.70(19)
C25 C20 C17 121.41(19)
C20 C21 C22 120.5(2)
C20 C21 H21 119.7
C22 C21 H21 119.7
C23 C22 C21 120.9(3)
C23 C22 H22 119.5
C21 C22 H22 119.5
C22 C23 C24 119.3(2)
C22 C23 H23 120.4
C24 C23 H23 120.4
C23 C24 C25 120.3(3)
C23 C24 H24 119.8
C25 C24 H24 119.8
C24 C25 C20 121.0(2)
C24 C25 H25 119.5
C20 C25 H25 119.5
C30 C26 C27 107.60(19)
C30 C26 C13 126.0(2)
C27 C26 C13 126.4(2)
C30 C26 Fe1 69.47(12)
C27 C26 Fe1 69.55(12)
C13 C26 Fe1 125.91(14)
C28 C27 C26 108.0(2)
C28 C27 Fe1 69.80(13)
C26 C27 Fe1 69.41(12)
C28 C27 H27 126.0
C26 C27 H27 126.0
Fe1 C27 H27 126.3
C29 C28 C27 108.2(2)
C29 C28 Fe1 69.74(13)
C27 C28 Fe1 69.56(12)
C29 C28 H28 125.9
C27 C28 H28 125.9
Fe1 C28 H28 126.4
C28 C29 C30 108.6(2)
C28 C29 Fe1 69.88(13)
C30 C29 Fe1 69.47(12)
C28 C29 H29 125.7
C30 C29 H29 125.7
Fe1 C29 H29 126.5
C29 C30 C26 107.6(2)
C29 C30 Fe1 69.79(13)
C26 C30 Fe1 69.53(12)
C29 C30 H30 126.2
C26 C30 H30 126.2
Fe1 C30 H30 126.1
C35 C31 C32 106.2(3)
C35 C31 Fe1 69.27(16)
C32 C31 Fe1 69.75(16)
C35 C31 H31 126.9
C32 C31 H31 126.9
Fe1 C31 H31 125.7
C33 C32 C31 107.4(3)
C33 C32 Fe1 69.77(15)
C31 C32 Fe1 69.38(16)
C33 C32 H32 126.3
C31 C32 H32 126.3
Fe1 C32 H32 126.2
C34 C33 C32 108.9(3)
C34 C33 Fe1 69.84(16)
C32 C33 Fe1 70.58(16)
C34 C33 H33 125.5
C32 C33 H33 125.5
Fe1 C33 H33 125.6
C33 C34 C35 109.0(3)
C33 C34 Fe1 70.65(17)
C35 C34 Fe1 70.33(17)
C33 C34 H34 125.5
C35 C34 H34 125.5
Fe1 C34 H34 125.1
C34 C35 C31 108.4(3)
C34 C35 Fe1 70.05(17)
C31 C35 Fe1 70.19(17)
C34 C35 H35 125.8
C31 C35 H35 125.8
Fe1 C35 H35 125.6

loop_
_geom_bond_atom_site_label_1
_geom_bond_atom_site_label_2
_geom_bond_distance
B1 F1 1.378(3)
B1 F2 1.387(3)
B1 N2 1.544(3)
B1 N1 1.547(3)
Fe1 C34 2.013(3)
Fe1 C35 2.016(3)
Fe1 C33 2.023(3)
Fe1 C31 2.028(3)
Fe1 C30 2.032(2)
Fe1 C26 2.0326(19)
Fe1 C27 2.035(2)
Fe1 C32 2.033(3)
Fe1 C29 2.036(2)
Fe1 C28 2.038(2)
N1 C1 1.341(3)
N1 C4 1.399(2)
N2 C9 1.339(3)
N2 C6 1.396(2)
C1 C2 1.389(3)
C1 H1 0.9500
C2 C3 1.371(3)
C2 H2 0.9500
C3 C4 1.404(3)
C3 H3 0.9500
C4 C5 1.394(3)
C5 C6 1.399(3)
C5 C10 1.475(2)
C6 C7 1.406(3)
C7 C8 1.379(3)
C7 H7 0.9500
C8 C9 1.390(3)
C8 H8 0.9500
C9 H9 0.9500
C10 C11 1.344(3)
C10 H10 0.9500
C11 C12 1.437(3)
C11 C14 1.493(2)
C12 C13 1.193(3)
C13 C26 1.432(3)
C14 C19 1.389(3)
C14 C15 1.393(3)
C15 C16 1.381(3)
C15 H15 0.9500
C16 C17 1.391(3)
C16 H16 0.9500
C17 C18 1.392(3)
C17 C20 1.493(3)
C18 C19 1.387(3)
C18 H18 0.9500
C19 H19 0.9500
C20 C21 1.386(3)
C20 C25 1.389(3)
C21 C22 1.390(3)
C21 H21 0.9500
C22 C23 1.363(4)
C22 H22 0.9500
C23 C24 1.376(4)
C23 H23 0.9500
C24 C25 1.384(3)
C24 H24 0.9500
C25 H25 0.9500
C26 C30 1.424(3)
C26 C27 1.426(3)
C27 C28 1.414(3)
C27 H27 0.9500
C28 C29 1.406(3)
C28 H28 0.9500
C29 C30 1.416(3)
C29 H29 0.9500
C30 H30 0.9500
C31 C35 1.401(5)
C31 C32 1.418(5)
C31 H31 0.9500
C32 C33 1.376(4)
C32 H32 0.9500
C33 C34 1.364(5)
C33 H33 0.9500
C34 C35 1.366(5)
C34 H34 0.9500
C35 H35 0.9500

loop_
_geom_torsion_atom_site_label_1
_geom_torsion_atom_site_label_2
_geom_torsion_atom_site_label_3
_geom_torsion_atom_site_label_4
_geom_torsion
F1 B1 N1 C1 -68.3(3)
F2 B1 N1 C1 51.8(3)
N2 B1 N1 C1 171.28(18)
F1 B1 N1 C4 107.0(2)
F2 B1 N1 C4 -132.95(19)
N2 B1 N1 C4 -13.5(3)
F1 B1 N2 C9 65.4(3)
F2 B1 N2 C9 -55.3(3)
N1 B1 N2 C9 -174.81(19)
F1 B1 N2 C6 -110.5(2)
F2 B1 N2 C6 128.8(2)
N1 B1 N2 C6 9.3(3)
C4 N1 C1 C2 -0.5(2)
B1 N1 C1 C2 175.43(19)
N1 C1 C2 C3 0.5(3)
C1 C2 C3 C4 -0.2(3)
C1 N1 C4 C5 -173.90(18)
B1 N1 C4 C5 10.1(3)
C1 N1 C4 C3 0.4(2)
B1 N1 C4 C3 -175.64(18)
C2 C3 C4 C5 173.3(2)
C2 C3 C4 N1 -0.1(2)
N1 C4 C5 C6 -0.2(3)
C3 C4 C5 C6 -172.9(2)
N1 C4 C5 C10 176.02(17)
C3 C4 C5 C10 3.4(3)
C9 N2 C6 C5 -178.35(19)
B1 N2 C6 C5 -1.8(3)
C9 N2 C6 C7 0.4(2)
B1 N2 C6 C7 176.93(19)
C4 C5 C6 N2 -3.8(3)
C10 C5 C6 N2 179.85(17)
C4 C5 C6 C7 177.9(2)
C10 C5 C6 C7 1.5(3)
N2 C6 C7 C8 -0.4(3)
C5 C6 C7 C8 178.2(2)
C6 C7 C8 C9 0.3(3)
C6 N2 C9 C8 -0.2(3)
B1 N2 C9 C8 -176.7(2)
C7 C8 C9 N2 0.0(3)
C4 C5 C10 C11 58.4(3)
C6 C5 C10 C11 -125.3(2)
C5 C10 C11 C12 5.3(4)
C5 C10 C11 C14 179.5(2)
C10 C11 C12 C13 137(2)
C14 C11 C12 C13 -38(2)
C11 C12 C13 C26 -45(10)
C10 C11 C14 C19 -150.5(2)
C12 C11 C14 C19 24.0(3)
C10 C11 C14 C15 28.5(3)
C12 C11 C14 C15 -157.0(2)
C19 C14 C15 C16 1.2(3)
C11 C14 C15 C16 -177.84(19)
C14 C15 C16 C17 -0.3(3)
C15 C16 C17 C18 -0.3(3)
C15 C16 C17 C20 178.39(19)
C16 C17 C18 C19 0.0(3)
C20 C17 C18 C19 -178.7(2)
C17 C18 C19 C14 0.9(4)
C15 C14 C19 C18 -1.5(3)
C11 C14 C19 C18 177.5(2)
C16 C17 C20 C21 26.8(3)
C18 C17 C20 C21 -154.5(2)
C16 C17 C20 C25 -152.1(2)
C18 C17 C20 C25 26.5(3)
C25 C20 C21 C22 1.5(4)
C17 C20 C21 C22 -177.5(2)
C20 C21 C22 C23 -0.8(5)
C21 C22 C23 C24 0.0(5)
C22 C23 C24 C25 0.2(5)
C23 C24 C25 C20 0.6(5)
C21 C20 C25 C24 -1.4(4)
C17 C20 C25 C24 177.6(3)
C12 C13 C26 C30 -16(9)
C12 C13 C26 C27 165(9)
C12 C13 C26 Fe1 -105(9)
C34 Fe1 C26 C30 -161.60(17)
C35 Fe1 C26 C30 -120.13(18)
C33 Fe1 C26 C30 166.5(3)
C31 Fe1 C26 C30 -78.6(2)
C27 Fe1 C26 C30 118.96(18)
C32 Fe1 C26 C30 -47.8(4)
C29 Fe1 C26 C30 37.90(13)
C28 Fe1 C26 C30 81.39(14)
C34 Fe1 C26 C27 79.44(18)
C35 Fe1 C26 C27 120.91(18)
C33 Fe1 C26 C27 47.5(3)
C31 Fe1 C26 C27 162.43(18)
C30 Fe1 C26 C27 -118.96(18)
C32 Fe1 C26 C27 -166.8(4)
C29 Fe1 C26 C27 -81.07(14)
C28 Fe1 C26 C27 -37.57(13)
C34 Fe1 C26 C13 -41.3(3)
C35 Fe1 C26 C13 0.2(3)
C33 Fe1 C26 C13 -73.3(3)
C31 Fe1 C26 C13 41.7(3)
C30 Fe1 C26 C13 120.3(3)
C27 Fe1 C26 C13 -120.8(2)
C32 Fe1 C26 C13 72.5(4)
C29 Fe1 C26 C13 158.2(2)
C28 Fe1 C26 C13 -158.3(2)
C30 C26 C27 C28 0.1(2)
C13 C26 C27 C28 179.56(19)
Fe1 C26 C27 C28 59.37(15)
C30 C26 C27 Fe1 -59.27(14)
C13 C26 C27 Fe1 120.2(2)
C34 Fe1 C27 C28 122.27(18)
C35 Fe1 C27 C28 162.15(17)
C33 Fe1 C27 C28 81.54(18)
C31 Fe1 C27 C28 -169.2(3)
C30 Fe1 C27 C28 -81.30(14)
C26 Fe1 C27 C28 -119.28(19)
C32 Fe1 C27 C28 51.7(3)
C29 Fe1 C27 C28 -37.38(14)
C34 Fe1 C27 C26 -118.45(17)
C35 Fe1 C27 C26 -78.57(19)
C33 Fe1 C27 C26 -159.18(16)
C31 Fe1 C27 C26 -49.9(4)
C30 Fe1 C27 C26 37.99(12)
C32 Fe1 C27 C26 171.0(3)
C29 Fe1 C27 C26 81.90(14)
C28 Fe1 C27 C26 119.28(19)
C26 C27 C28 C29 0.1(3)
Fe1 C27 C28 C29 59.26(16)
C26 C27 C28 Fe1 -59.12(14)
C34 Fe1 C28 C29 164.55(16)
C35 Fe1 C28 C29 -166.2(3)
C33 Fe1 C28 C29 124.27(17)
C31 Fe1 C28 C29 51.5(3)
C30 Fe1 C28 C29 -37.37(14)
C26 Fe1 C28 C29 -81.56(15)
C27 Fe1 C28 C29 -119.5(2)
C32 Fe1 C28 C29 83.25(18)
C34 Fe1 C28 C27 -75.96(19)
C35 Fe1 C28 C27 -46.8(4)
C33 Fe1 C28 C27 -116.25(16)
C31 Fe1 C28 C27 170.9(3)
C30 Fe1 C28 C27 82.11(14)
C26 Fe1 C28 C27 37.93(13)
C32 Fe1 C28 C27 -157.27(16)
C29 Fe1 C28 C27 119.5(2)
C27 C28 C29 C30 -0.3(3)
Fe1 C28 C29 C30 58.82(16)
C27 C28 C29 Fe1 -59.14(16)
C34 Fe1 C29 C28 -40.8(4)
C35 Fe1 C29 C28 166.5(3)
C33 Fe1 C29 C28 -74.59(18)
C31 Fe1 C29 C28 -159.06(17)
C30 Fe1 C29 C28 120.0(2)
C26 Fe1 C29 C28 81.91(15)
C27 Fe1 C29 C28 37.62(13)
C32 Fe1 C29 C28 -115.88(17)
C34 Fe1 C29 C30 -160.9(3)
C35 Fe1 C29 C30 46.5(4)
C33 Fe1 C29 C30 165.37(16)
C31 Fe1 C29 C30 80.90(19)
C26 Fe1 C29 C30 -38.13(14)
C27 Fe1 C29 C30 -82.42(15)
C32 Fe1 C29 C30 124.08(17)
C28 Fe1 C29 C30 -120.0(2)
C28 C29 C30 C26 0.4(3)
Fe1 C29 C30 C26 59.46(15)
C28 C29 C30 Fe1 -59.08(17)
C27 C26 C30 C29 -0.3(2)
C13 C26 C30 C29 -179.8(2)
Fe1 C26 C30 C29 -59.62(16)
C27 C26 C30 Fe1 59.33(14)
C13 C26 C30 Fe1 -120.1(2)
C34 Fe1 C30 C29 163.2(3)
C35 Fe1 C30 C29 -161.97(18)
C33 Fe1 C30 C29 -42.5(4)
C31 Fe1 C30 C29 -119.11(19)
C26 Fe1 C30 C29 118.83(19)
C27 Fe1 C30 C29 80.81(15)
C32 Fe1 C30 C29 -76.6(2)
C28 Fe1 C30 C29 37.05(14)
C34 Fe1 C30 C26 44.4(4)
C35 Fe1 C30 C26 79.21(19)
C33 Fe1 C30 C26 -161.4(3)
C31 Fe1 C30 C26 122.06(18)
C27 Fe1 C30 C26 -38.02(12)
C32 Fe1 C30 C26 164.54(16)
C29 Fe1 C30 C26 -118.83(19)
C28 Fe1 C30 C26 -81.78(14)
C34 Fe1 C31 C35 37.0(2)
C33 Fe1 C31 C35 80.0(2)
C30 Fe1 C31 C35 -118.8(2)
C26 Fe1 C31 C35 -75.9(2)
C27 Fe1 C31 C35 -37.8(4)
C32 Fe1 C31 C35 117.2(3)
C29 Fe1 C31 C35 -161.89(18)
C28 Fe1 C31 C35 160.8(3)
C34 Fe1 C31 C32 -80.2(2)
C35 Fe1 C31 C32 -117.2(3)
C33 Fe1 C31 C32 -37.3(2)
C30 Fe1 C31 C32 124.0(2)
C26 Fe1 C31 C32 166.91(18)
C27 Fe1 C31 C32 -155.1(3)
C29 Fe1 C31 C32 80.9(2)
C28 Fe1 C31 C32 43.5(4)
C35 C31 C32 C33 -0.4(3)
Fe1 C31 C32 C33 59.6(2)
C35 C31 C32 Fe1 -60.00(19)
C34 Fe1 C32 C33 -36.9(2)
C35 Fe1 C32 C33 -80.0(2)
C31 Fe1 C32 C33 -118.7(3)
C30 Fe1 C32 C33 164.41(18)
C26 Fe1 C32 C33 -158.4(3)
C27 Fe1 C32 C33 42.5(4)
C29 Fe1 C32 C33 122.1(2)
C28 Fe1 C32 C33 79.2(2)
C34 Fe1 C32 C31 81.8(2)
C35 Fe1 C32 C31 38.7(2)
C33 Fe1 C32 C31 118.7(3)
C30 Fe1 C32 C31 -76.9(2)
C26 Fe1 C32 C31 -39.7(5)
C27 Fe1 C32 C31 161.2(3)
C29 Fe1 C32 C31 -119.2(2)
C28 Fe1 C32 C31 -162.1(2)
C31 C32 C33 C34 0.1(3)
Fe1 C32 C33 C34 59.5(2)
C31 C32 C33 Fe1 -59.4(2)
C35 Fe1 C33 C34 -37.2(2)
C31 Fe1 C33 C34 -81.3(2)
C30 Fe1 C33 C34 -164.7(3)
C26 Fe1 C33 C34 45.5(4)
C27 Fe1 C33 C34 79.5(2)
C32 Fe1 C33 C34 -119.7(3)
C29 Fe1 C33 C34 162.72(19)
C28 Fe1 C33 C34 121.9(2)
C34 Fe1 C33 C32 119.7(3)
C35 Fe1 C33 C32 82.5(2)
C31 Fe1 C33 C32 38.4(2)
C30 Fe1 C33 C32 -44.9(5)
C26 Fe1 C33 C32 165.2(2)
C27 Fe1 C33 C32 -160.80(19)
C29 Fe1 C33 C32 -77.5(2)
C28 Fe1 C33 C32 -118.4(2)
C32 C33 C34 C35 0.2(3)
Fe1 C33 C34 C35 60.1(2)
C32 C33 C34 Fe1 -60.0(2)
C35 Fe1 C34 C33 119.4(3)
C31 Fe1 C34 C33 81.6(2)
C30 Fe1 C34 C33 167.9(2)
C26 Fe1 C34 C33 -159.68(17)
C27 Fe1 C34 C33 -117.35(19)
C32 Fe1 C34 C33 37.0(2)
C29 Fe1 C34 C33 -45.6(4)
C28 Fe1 C34 C33 -76.1(2)
C33 Fe1 C34 C35 -119.4(3)
C31 Fe1 C34 C35 -37.9(2)
C30 Fe1 C34 C35 48.5(4)
C26 Fe1 C34 C35 80.9(2)
C27 Fe1 C34 C35 123.2(2)
C32 Fe1 C34 C35 -82.4(2)
C29 Fe1 C34 C35 -165.1(3)
C28 Fe1 C34 C35 164.45(19)
C33 C34 C35 C31 -0.4(3)
Fe1 C34 C35 C31 59.9(2)
C33 C34 C35 Fe1 -60.3(2)
C32 C31 C35 C34 0.5(3)
Fe1 C31 C35 C34 -59.8(2)
C32 C31 C35 Fe1 60.3(2)
C33 Fe1 C35 C34 37.1(2)
C31 Fe1 C35 C34 119.2(3)
C30 Fe1 C35 C34 -159.77(18)
C26 Fe1 C35 C34 -117.1(2)
C27 Fe1 C35 C34 -74.5(2)
C32 Fe1 C35 C34 80.2(2)
C29 Fe1 C35 C34 165.8(3)
C28 Fe1 C35 C34 -39.7(4)
C34 Fe1 C35 C31 -119.2(3)
C33 Fe1 C35 C31 -82.1(2)
C30 Fe1 C35 C31 81.0(2)
C26 Fe1 C35 C31 123.68(19)
C27 Fe1 C35 C31 166.28(17)
C32 Fe1 C35 C31 -38.98(19)
C29 Fe1 C35 C31 46.6(4)
C28 Fe1 C35 C31 -159.0(3)
